data_4315631
loop_
_publ_author_name
'Hemamala I. Karunadasa'
'Kristine D. Arquero'
'Louise A. Berben'
'Jeffrey R. Long'

_publ_contact_author
;
        Jeffrey R. Long
        Department of Chemistry
        University of California, Berkeley
        United States of America
;
_publ_contact_author_email jrlong@berkeley.edu
_publ_contact_author_fax '510 642-8369'
_publ_contact_author_phone '510 642-0860'
_publ_section_title
;
 Enhancing the Magnetic Anisotropy of Cyano-Ligated Chromium(II) and
 Chromium(III) Complexes via Heavy Halide Ligand Effects
;
_journal_name_full 'Inorganic Chemistry'
_journal_page_first 4738
_journal_page_last 4740
_journal_paper_doi 10.1021/ic1002995
_journal_volume 49
_journal_year 2010
_chemical_formula_sum 'C37 H52 B Cl Cr N P4'
_chemical_formula_weight 732.94
_chemical_name_systematic
; 
 ? 
;
_space_group_IT_number 14
_symmetry_cell_setting monoclinic
_symmetry_space_group_name_Hall '-P 2yn'
_symmetry_space_group_name_H-M 'P 1 21/n 1'
_atom_sites_solution_hydrogens geom
_atom_sites_solution_primary direct
_atom_sites_solution_secondary difmap
_audit_creation_method SHELXL-97
_cell_angle_alpha 90.00
_cell_angle_beta 106.692(8)
_cell_angle_gamma 90.00
_cell_formula_units_Z 4
_cell_length_a 16.002(6)
_cell_length_b 12.740(5)
_cell_length_c 19.720(7)
_cell_measurement_reflns_used 470
_cell_measurement_temperature 180(2)
_cell_measurement_theta_max 29.813
_cell_measurement_theta_min 4.318
_cell_volume 3851(3)
_computing_cell_refinement 'Bruker SAINT v6.36'
_computing_data_collection 'Bruker SMART v5.054d'
_computing_data_reduction 'Bruker SAINT v6.36'
_computing_structure_refinement 'SHELXL-97 (Sheldrick, 1997)'
_computing_structure_solution 'SHELXS-97 (Sheldrick, 1990)'
_diffrn_ambient_temperature 180(2)
_diffrn_detector_area_resol_mean 0
_diffrn_measured_fraction_theta_full 0.997
_diffrn_measured_fraction_theta_max 0.997
_diffrn_measurement_device_type 'Bruker SMART CCD'
_diffrn_measurement_method \w/2\q-scans
_diffrn_radiation_monochromator graphite
_diffrn_radiation_source 'fine-focus sealed tube'
_diffrn_radiation_type MoK\a
_diffrn_radiation_wavelength 0.71073
_diffrn_reflns_av_R_equivalents 0.1348
_diffrn_reflns_av_sigmaI/netI 0.1553
_diffrn_reflns_limit_h_max 12
_diffrn_reflns_limit_h_min -16
_diffrn_reflns_limit_k_max 12
_diffrn_reflns_limit_k_min -12
_diffrn_reflns_limit_l_max 19
_diffrn_reflns_limit_l_min -19
_diffrn_reflns_number 13196
_diffrn_reflns_theta_full 20.85
_diffrn_reflns_theta_max 20.85
_diffrn_reflns_theta_min 1.45
_diffrn_standards_interval_count 0
_diffrn_standards_interval_time 0
_diffrn_standards_number 0
_exptl_absorpt_coefficient_mu 0.559
_exptl_absorpt_correction_T_max 1.00
_exptl_absorpt_correction_T_min 0.394909
_exptl_absorpt_correction_type empirical
_exptl_absorpt_process_details 'Blessing, 1995'
_exptl_crystal_colour yellow/brown
_exptl_crystal_density_diffrn 1.264
_exptl_crystal_density_method 'not measured'
_exptl_crystal_description parallelepiped
_exptl_crystal_F_000 1548
_exptl_crystal_size_max 0.11
_exptl_crystal_size_mid 0.08
_exptl_crystal_size_min 0.01
_refine_diff_density_max 1.497
_refine_diff_density_min -1.125
_refine_diff_density_rms 0.105
_refine_ls_extinction_method none
_refine_ls_goodness_of_fit_ref 1.263
_refine_ls_hydrogen_treatment constr
_refine_ls_matrix_type full
_refine_ls_number_parameters 399
_refine_ls_number_reflns 4037
_refine_ls_number_restraints 7
_refine_ls_restrained_S_all 1.273
_refine_ls_R_factor_all 0.1769
_refine_ls_R_factor_gt 0.0819
_refine_ls_shift/su_max 0.004
_refine_ls_shift/su_mean 0.000
_refine_ls_structure_factor_coef Fsqd
_refine_ls_weighting_details 'calc w=1/[\s^2^(Fo^2^)+(0.0655P)^2^+0.0000P] where P=(Fo^2^+2Fc^2^)/3'
_refine_ls_weighting_scheme calc
_refine_ls_wR_factor_gt 0.1799
_refine_ls_wR_factor_ref 0.2126
_reflns_number_gt 2028
_reflns_number_total 4037
_reflns_threshold_expression >2sigma(I)
_cod_data_source_file ic1002995_si_002_3.cif
_cod_data_source_block hk71a
_cod_depositor_comments
;
The following automatic conversions were performed:

'_symmetry_cell_setting' value 'Monoclinic' changed to 'monoclinic'
according to the built-in table from CIF Core dictionary named
'cif_core.dic' version 2.4.1 from 2010-06-29.

Automatic conversion script
Id: cif_fix_values 1646 2011-03-28 12:23:43Z adriana 
;
_cod_original_cell_volume 3851(2)
_cod_database_code 4315631

loop_
_symmetry_equiv_pos_as_xyz
'x, y, z'
'-x+1/2, y+1/2, -z+1/2'
'-x, -y, -z'
'x-1/2, -y-1/2, z-1/2'

loop_
_atom_site_label
_atom_site_type_symbol
_atom_site_fract_x
_atom_site_fract_y
_atom_site_fract_z
_atom_site_U_iso_or_equiv
_atom_site_adp_type
_atom_site_occupancy
_atom_site_symmetry_multiplicity
_atom_site_calc_flag
_atom_site_refinement_flags
_atom_site_disorder_assembly
_atom_site_disorder_group
Cr1 Cr 0.10877(12) 0.74379(14) 0.39862(10) 0.0266(6) Uani 1 1 d D . .
C9 C -0.1227(8) 0.6776(9) 0.3320(7) 0.050(4) Uani 1 1 d . . .
H9A H -0.1654 0.6374 0.2976 0.074 Uiso 1 1 calc R . .
H9B H -0.1368 0.7508 0.3257 0.074 Uiso 1 1 calc R . .
H9C H -0.1224 0.6563 0.3787 0.074 Uiso 1 1 calc R . .
P3 P -0.0175(2) 0.6555(2) 0.32049(17) 0.0318(10) Uani 1 1 d . . .
C3 C 0.1259(7) 0.9992(8) 0.4453(6) 0.034(3) Uani 1 1 d . . .
H3A H 0.1182 1.0739 0.4359 0.040 Uiso 1 1 calc R . .
H3B H 0.1062 0.9828 0.4863 0.040 Uiso 1 1 calc R . .
P4 P 0.1595(2) 0.5653(2) 0.42970(17) 0.0323(10) Uani 1 1 d . . .
C5 C 0.3461(7) 0.8025(9) 0.4742(6) 0.042(4) Uani 1 1 d . . .
H5A H 0.3871 0.8436 0.5092 0.064 Uiso 1 1 calc R . .
H5B H 0.3510 0.8195 0.4280 0.064 Uiso 1 1 calc R . .
H5C H 0.3583 0.7292 0.4835 0.064 Uiso 1 1 calc R . .
P1 P 0.0633(2) 0.9246(2) 0.36884(18) 0.0363(10) Uani 1 1 d . . .
C4 C 0.2224(8) 0.9694(8) 0.4596(6) 0.034(3) Uani 1 1 d . . .
H4A H 0.2573 1.0090 0.4999 0.040 Uiso 1 1 calc R . .
H4B H 0.2418 0.9873 0.4188 0.040 Uiso 1 1 calc R . .
P2 P 0.2378(2) 0.8304(2) 0.47753(17) 0.0293(9) Uani 1 1 d . . .
C22 C -0.0336(10) 0.6681(11) 0.2266(6) 0.068(5) Uani 1 1 d . . .
H22A H -0.0853 0.6307 0.2015 0.102 Uiso 1 1 calc R . .
H22B H 0.0158 0.6394 0.2147 0.102 Uiso 1 1 calc R . .
H22C H -0.0399 0.7409 0.2136 0.102 Uiso 1 1 calc R . .
C13 C 0.1441(10) 0.5137(10) 0.5099(7) 0.064(5) Uani 1 1 d . . .
H13A H 0.1661 0.4432 0.5169 0.095 Uiso 1 1 calc R . .
H13B H 0.0831 0.5138 0.5065 0.095 Uiso 1 1 calc R . .
H13C H 0.1750 0.5565 0.5491 0.095 Uiso 1 1 calc R . .
C6 C 0.2478(8) 0.8196(9) 0.5713(6) 0.042(4) Uani 1 1 d . . .
H6A H 0.2994 0.8558 0.5980 0.062 Uiso 1 1 calc R . .
H6B H 0.2517 0.7470 0.5847 0.062 Uiso 1 1 calc R . .
H6C H 0.1975 0.8504 0.5807 0.062 Uiso 1 1 calc R . .
C12 C 0.0921(8) 0.4854(9) 0.3594(7) 0.052(4) Uani 1 1 d . . .
H12A H 0.1142 0.4900 0.3186 0.063 Uiso 1 1 calc R . .
H12B H 0.0966 0.4128 0.3748 0.063 Uiso 1 1 calc R . .
C2 C 0.0903(8) 0.9847(10) 0.2943(6) 0.057(4) Uani 1 1 d . . .
H2A H 0.0683 1.0553 0.2882 0.085 Uiso 1 1 calc R . .
H2B H 0.0642 0.9449 0.2522 0.085 Uiso 1 1 calc R . .
H2C H 0.1525 0.9856 0.3031 0.085 Uiso 1 1 calc R . .
C17 C 0.2709(8) 0.5292(9) 0.4348(7) 0.053(4) Uani 1 1 d . . .
H17A H 0.2802 0.4566 0.4479 0.080 Uiso 1 1 calc R . .
H17B H 0.3106 0.5719 0.4696 0.080 Uiso 1 1 calc R . .
H17C H 0.2807 0.5398 0.3895 0.080 Uiso 1 1 calc R . .
C19 C 0.0002(8) 0.5160(9) 0.3381(7) 0.051(4) Uani 1 1 d . . .
H19A H -0.0254 0.4962 0.3753 0.061 Uiso 1 1 calc R . .
H19B H -0.0299 0.4772 0.2958 0.061 Uiso 1 1 calc R . .
C1 C -0.0489(8) 0.9612(10) 0.3595(8) 0.070(5) Uani 1 1 d . . .
H1A H -0.0567 1.0346 0.3483 0.105 Uiso 1 1 calc R . .
H1B H -0.0623 0.9478 0.4032 0.105 Uiso 1 1 calc R . .
H1C H -0.0871 0.9208 0.3222 0.105 Uiso 1 1 calc R . .
C7 C 0.6612(9) 0.7595(8) 0.4678(7) 0.031(3) Uani 1 1 d . . .
C8 C 0.3756(9) 0.9792(9) 0.3360(7) 0.036(4) Uani 1 1 d . . .
H8A H 0.3309 1.0285 0.3237 0.043 Uiso 1 1 calc R . .
C10 C 0.6261(9) 0.7608(8) 0.5249(7) 0.039(3) Uani 1 1 d . . .
H10A H 0.5658 0.7610 0.5160 0.047 Uiso 1 1 calc R . .
C11 C 0.6939(8) 0.8803(9) 0.3361(7) 0.035(3) Uani 1 1 d . . .
H11A H 0.7108 0.9109 0.3808 0.042 Uiso 1 1 calc R . .
C14 C 0.5151(8) 0.9249(9) 0.4072(6) 0.032(3) Uani 1 1 d . . .
H14A H 0.5644 0.9397 0.4445 0.039 Uiso 1 1 calc R . .
C15 C 0.6057(8) 0.4434(9) 0.3630(6) 0.036(4) Uani 1 1 d . . .
H15A H 0.6411 0.3951 0.3489 0.043 Uiso 1 1 calc R . .
C16 C 0.6227(8) 0.5507(10) 0.3605(6) 0.039(4) Uani 1 1 d . . .
H16A H 0.6705 0.5728 0.3464 0.047 Uiso 1 1 calc R . .
C18 C 0.5121(8) 0.8297(9) 0.3725(6) 0.026(3) Uani 1 1 d . . .
C20 C 0.7231(8) 0.9257(9) 0.2823(7) 0.036(4) Uani 1 1 d . . .
H20A H 0.7577 0.9856 0.2913 0.043 Uiso 1 1 calc R . .
C21 C 0.6206(8) 0.7500(9) 0.2567(6) 0.035(3) Uani 1 1 d . . .
H21A H 0.5869 0.6894 0.2473 0.041 Uiso 1 1 calc R . .
C24 C 0.5680(8) 0.6267(8) 0.3791(6) 0.025(3) Uani 1 1 d . . .
C26 C 0.4486(9) 1.0000(9) 0.3898(7) 0.035(4) Uani 1 1 d . . .
H26A H 0.4543 1.0630 0.4145 0.042 Uiso 1 1 calc R . .
C27 C 0.6416(8) 0.7928(9) 0.3261(6) 0.027(3) Uani 1 1 d . . .
C29 C 0.4996(9) 0.5864(9) 0.4004(6) 0.037(3) Uani 1 1 d . . .
H29A H 0.4612 0.6333 0.4117 0.044 Uiso 1 1 calc R . .
C30 C 0.5372(9) 0.4084(10) 0.3861(6) 0.038(4) Uani 1 1 d . . .
H30A H 0.5265 0.3369 0.3883 0.046 Uiso 1 1 calc R . .
C31 C 0.4850(8) 0.4807(10) 0.4058(6) 0.034(3) Uani 1 1 d . . .
H31A H 0.4395 0.4582 0.4229 0.041 Uiso 1 1 calc R . .
C32 C 0.3674(8) 0.8853(9) 0.2996(6) 0.037(4) Uani 1 1 d . . .
H32A H 0.3174 0.8711 0.2628 0.044 Uiso 1 1 calc R . .
C34 C 0.7508(9) 0.7537(8) 0.4852(7) 0.035(3) Uani 1 1 d . . .
H34A H 0.7764 0.7507 0.4484 0.042 Uiso 1 1 calc R . .
C35 C 0.4345(9) 0.8127(9) 0.3185(6) 0.039(4) Uani 1 1 d . . .
H35A H 0.4276 0.7493 0.2941 0.047 Uiso 1 1 calc R . .
C36 C 0.6999(9) 0.8804(11) 0.2157(7) 0.045(4) Uani 1 1 d . . .
H36A H 0.7201 0.9092 0.1800 0.054 Uiso 1 1 calc R . .
C40 C 0.6784(10) 0.7617(9) 0.5947(7) 0.042(4) Uani 1 1 d . . .
H40A H 0.6533 0.7642 0.6318 0.051 Uiso 1 1 calc R . .
C41 C 0.6477(9) 0.7940(11) 0.2021(7) 0.043(4) Uani 1 1 d . . .
H41A H 0.6305 0.7649 0.1570 0.052 Uiso 1 1 calc R . .
C42 C 0.8047(9) 0.7522(9) 0.5533(7) 0.042(4) Uani 1 1 d . . .
H42A H 0.8648 0.7466 0.5619 0.050 Uiso 1 1 calc R . .
C43 C 0.7690(10) 0.7589(8) 0.6085(7) 0.046(4) Uani 1 1 d . . .
H43A H 0.8049 0.7615 0.6549 0.055 Uiso 1 1 calc R . .
B1 B 0.5967(9) 0.7496(12) 0.3876(7) 0.035(4) Uani 1 1 d . . .
Cl2A Cl 0.1798(4) 0.7368(5) 0.3039(3) 0.0177(10) Uiso 0.50 1 d PD . .
Cl2 Cl 0.0311(4) 0.7483(5) 0.4893(3) 0.0177(10) Uiso 0.50 1 d PD . .
C100 C 0.0518(13) 0.7664(15) 0.4709(9) 0.009(2) Uiso 0.50 1 d PD . .
N100 N 0.0118(10) 0.7553(13) 0.5115(7) 0.009(2) Uiso 0.50 1 d PD . .
N200 N 0.2081(10) 0.7111(12) 0.2925(7) 0.009(2) Uiso 0.50 1 d PD . .
C200 C 0.1646(13) 0.7364(17) 0.3242(9) 0.009(2) Uiso 0.50 1 d PD . .

loop_
_atom_site_aniso_label
_atom_site_aniso_U_11
_atom_site_aniso_U_22
_atom_site_aniso_U_33
_atom_site_aniso_U_23
_atom_site_aniso_U_13
_atom_site_aniso_U_12
Cr1 0.0246(12) 0.0234(11) 0.0294(12) -0.0005(9) 0.0038(10) -0.0011(9)
C9 0.041(10) 0.056(9) 0.057(10) -0.014(7) 0.023(8) 0.011(7)
P3 0.029(2) 0.030(2) 0.032(2) -0.0048(16) 0.003(2) 0.0031(16)
C3 0.035(9) 0.013(7) 0.049(9) -0.009(6) 0.004(8) 0.005(6)
P4 0.031(2) 0.029(2) 0.034(2) -0.0015(17) 0.006(2) 0.0017(17)
C5 0.043(9) 0.036(8) 0.041(9) 0.012(6) 0.002(8) -0.005(7)
P1 0.033(2) 0.029(2) 0.040(2) 0.0047(17) 0.001(2) 0.0007(18)
C4 0.045(9) 0.021(7) 0.035(9) -0.010(6) 0.010(8) -0.012(6)
P2 0.030(2) 0.0291(19) 0.028(2) 0.0011(16) 0.0077(19) -0.0021(16)
C22 0.089(13) 0.083(11) 0.023(9) 0.001(8) 0.001(9) -0.008(10)
C13 0.082(12) 0.053(10) 0.063(11) 0.011(8) 0.032(10) 0.015(9)
C6 0.027(9) 0.057(9) 0.044(9) 0.000(7) 0.015(8) -0.001(7)
C12 0.063(11) 0.020(8) 0.061(10) -0.008(7) -0.001(9) -0.002(7)
C2 0.048(10) 0.067(10) 0.037(9) 0.013(8) -0.018(8) -0.026(8)
C17 0.045(10) 0.037(8) 0.089(12) 0.005(8) 0.036(9) 0.010(7)
C19 0.029(9) 0.050(9) 0.057(11) 0.001(8) -0.014(8) -0.005(7)
C1 0.047(11) 0.042(9) 0.100(13) -0.015(8) -0.014(10) 0.013(8)
C7 0.035(10) 0.013(7) 0.054(10) 0.000(7) 0.024(9) 0.007(7)
C8 0.043(10) 0.034(8) 0.039(9) 0.015(7) 0.024(9) 0.004(7)
C10 0.035(9) 0.035(8) 0.041(9) 0.002(7) 0.001(9) 0.005(7)
C11 0.033(9) 0.030(8) 0.044(9) 0.002(7) 0.013(8) 0.006(7)
C14 0.030(9) 0.033(8) 0.038(9) 0.001(7) 0.016(7) 0.003(7)
C15 0.026(8) 0.021(8) 0.050(9) 0.007(6) -0.004(8) 0.013(6)
C16 0.027(9) 0.043(9) 0.039(9) 0.007(7) -0.002(7) -0.002(7)
C18 0.038(9) 0.031(8) 0.009(7) 0.005(6) 0.010(7) -0.004(6)
C20 0.028(9) 0.032(8) 0.050(10) 0.024(8) 0.015(8) 0.011(6)
C21 0.047(9) 0.026(7) 0.030(8) -0.008(7) 0.011(8) 0.015(7)
C24 0.022(8) 0.025(7) 0.026(8) -0.001(6) 0.002(7) -0.002(7)
C26 0.047(10) 0.027(8) 0.035(9) -0.014(7) 0.019(9) -0.009(8)
C27 0.025(8) 0.033(8) 0.028(9) -0.009(6) 0.014(7) 0.005(6)
C29 0.053(10) 0.018(8) 0.045(9) -0.001(6) 0.024(8) 0.008(7)
C30 0.053(10) 0.035(9) 0.028(8) 0.000(6) 0.015(8) -0.009(8)
C31 0.032(9) 0.037(9) 0.032(9) 0.002(6) 0.008(7) 0.001(7)
C32 0.046(10) 0.038(8) 0.024(8) -0.007(7) 0.005(7) 0.006(7)
C34 0.043(10) 0.029(7) 0.030(9) -0.002(7) 0.007(8) 0.010(7)
C35 0.051(10) 0.027(8) 0.032(9) -0.006(6) -0.001(8) 0.016(8)
C36 0.055(11) 0.065(11) 0.025(10) 0.015(8) 0.028(9) 0.014(9)
C40 0.056(11) 0.036(8) 0.029(10) -0.015(7) 0.004(8) 0.002(8)
C41 0.035(10) 0.061(10) 0.041(10) 0.002(8) 0.020(8) 0.012(8)
C42 0.044(10) 0.029(8) 0.039(9) 0.002(8) -0.008(9) 0.008(7)
C43 0.060(12) 0.015(7) 0.045(10) -0.001(7) -0.014(9) 0.005(7)
B1 0.039(11) 0.043(9) 0.026(11) -0.006(8) 0.012(9) 0.006(9)

loop_
_atom_type_symbol
_atom_type_description
_atom_type_scat_dispersion_real
_atom_type_scat_dispersion_imag
_atom_type_scat_source
C C 0.0033 0.0016 'International Tables Vol C Tables 4.2.6.8 and 6.1.1.4'
H H 0.0000 0.0000 'International Tables Vol C Tables 4.2.6.8 and 6.1.1.4'
B B 0.0013 0.0007 'International Tables Vol C Tables 4.2.6.8 and 6.1.1.4'
N N 0.0061 0.0033 'International Tables Vol C Tables 4.2.6.8 and 6.1.1.4'
P P 0.1023 0.0942 'International Tables Vol C Tables 4.2.6.8 and 6.1.1.4'
Cl Cl 0.1484 0.1585 'International Tables Vol C Tables 4.2.6.8 and 6.1.1.4'
Cr Cr 0.3209 0.6236 'International Tables Vol C Tables 4.2.6.8 and 6.1.1.4'

loop_
_geom_angle_atom_site_label_1
_geom_angle_atom_site_label_2
_geom_angle_atom_site_label_3
_geom_angle
_geom_angle_site_symmetry_1
_geom_angle_site_symmetry_3
_geom_angle_publ_flag
C100 Cr1 C200 174.1(9) . . ?
C100 Cr1 P4 98.5(6) . . ?
C200 Cr1 P4 87.3(6) . . ?
C100 Cr1 P3 93.1(6) . . ?
C200 Cr1 P3 88.7(7) . . ?
P4 Cr1 P3 83.35(12) . . ?
C100 Cr1 P1 82.2(6) . . ?
C200 Cr1 P1 92.0(6) . . ?
P4 Cr1 P1 177.97(15) . . ?
P3 Cr1 P1 98.50(13) . . ?
C100 Cr1 Cl2A 173.4(6) . . ?
C200 Cr1 Cl2A 0.7(8) . . ?
P4 Cr1 Cl2A 87.94(19) . . ?
P3 Cr1 Cl2A 89.0(2) . . ?
P1 Cr1 Cl2A 91.27(19) . . ?
C100 Cr1 Cl2 7.4(7) . . ?
C200 Cr1 Cl2 177.0(7) . . ?
P4 Cr1 Cl2 92.33(19) . . ?
P3 Cr1 Cl2 88.28(19) . . ?
P1 Cr1 Cl2 88.56(19) . . ?
Cl2A Cr1 Cl2 177.3(3) . . ?
C100 Cr1 P2 87.4(7) . . ?
C200 Cr1 P2 90.9(7) . . ?
P4 Cr1 P2 95.81(13) . . ?
P3 Cr1 P2 179.08(15) . . ?
P1 Cr1 P2 82.33(12) . . ?
Cl2A Cr1 P2 90.6(2) . . ?
Cl2 Cr1 P2 92.12(19) . . ?
P3 C9 H9A 109.5 . . ?
P3 C9 H9B 109.5 . . ?
H9A C9 H9B 109.5 . . ?
P3 C9 H9C 109.5 . . ?
H9A C9 H9C 109.5 . . ?
H9B C9 H9C 109.5 . . ?
C9 P3 C22 104.8(7) . . ?
C9 P3 C19 103.3(6) . . ?
C22 P3 C19 104.6(7) . . ?
C9 P3 Cr1 119.3(4) . . ?
C22 P3 Cr1 117.2(5) . . ?
C19 P3 Cr1 106.0(4) . . ?
C4 C3 P1 107.9(7) . . ?
C4 C3 H3A 110.1 . . ?
P1 C3 H3A 110.1 . . ?
C4 C3 H3B 110.1 . . ?
P1 C3 H3B 110.1 . . ?
H3A C3 H3B 108.4 . . ?
C13 P4 C12 105.5(7) . . ?
C13 P4 C17 103.8(6) . . ?
C12 P4 C17 105.1(6) . . ?
C13 P4 Cr1 116.4(4) . . ?
C12 P4 Cr1 104.5(4) . . ?
C17 P4 Cr1 120.2(4) . . ?
P2 C5 H5A 109.5 . . ?
P2 C5 H5B 109.5 . . ?
H5A C5 H5B 109.5 . . ?
P2 C5 H5C 109.5 . . ?
H5A C5 H5C 109.5 . . ?
H5B C5 H5C 109.5 . . ?
C1 P1 C2 105.5(7) . . ?
C1 P1 C3 104.1(6) . . ?
C2 P1 C3 104.4(6) . . ?
C1 P1 Cr1 119.1(5) . . ?
C2 P1 Cr1 118.0(5) . . ?
C3 P1 Cr1 103.8(4) . . ?
C3 C4 P2 110.6(8) . . ?
C3 C4 H4A 109.5 . . ?
P2 C4 H4A 109.5 . . ?
C3 C4 H4B 109.5 . . ?
P2 C4 H4B 109.5 . . ?
H4A C4 H4B 108.1 . . ?
C5 P2 C4 105.5(5) . . ?
C5 P2 C6 102.7(6) . . ?
C4 P2 C6 103.9(5) . . ?
C5 P2 Cr1 122.2(4) . . ?
C4 P2 Cr1 105.9(4) . . ?
C6 P2 Cr1 115.0(4) . . ?
P3 C22 H22A 109.5 . . ?
P3 C22 H22B 109.5 . . ?
H22A C22 H22B 109.5 . . ?
P3 C22 H22C 109.5 . . ?
H22A C22 H22C 109.5 . . ?
H22B C22 H22C 109.5 . . ?
P4 C13 H13A 109.5 . . ?
P4 C13 H13B 109.5 . . ?
H13A C13 H13B 109.5 . . ?
P4 C13 H13C 109.5 . . ?
H13A C13 H13C 109.5 . . ?
H13B C13 H13C 109.5 . . ?
P2 C6 H6A 109.5 . . ?
P2 C6 H6B 109.5 . . ?
H6A C6 H6B 109.5 . . ?
P2 C6 H6C 109.5 . . ?
H6A C6 H6C 109.5 . . ?
H6B C6 H6C 109.5 . . ?
C19 C12 P4 113.6(9) . . ?
C19 C12 H12A 108.8 . . ?
P4 C12 H12A 108.8 . . ?
C19 C12 H12B 108.8 . . ?
P4 C12 H12B 108.8 . . ?
H12A C12 H12B 107.7 . . ?
P1 C2 H2A 109.5 . . ?
P1 C2 H2B 109.5 . . ?
H2A C2 H2B 109.5 . . ?
P1 C2 H2C 109.5 . . ?
H2A C2 H2C 109.5 . . ?
H2B C2 H2C 109.5 . . ?
P4 C17 H17A 109.5 . . ?
P4 C17 H17B 109.5 . . ?
H17A C17 H17B 109.5 . . ?
P4 C17 H17C 109.5 . . ?
H17A C17 H17C 109.5 . . ?
H17B C17 H17C 109.5 . . ?
C12 C19 P3 113.8(9) . . ?
C12 C19 H19A 108.8 . . ?
P3 C19 H19A 108.8 . . ?
C12 C19 H19B 108.8 . . ?
P3 C19 H19B 108.8 . . ?
H19A C19 H19B 107.7 . . ?
P1 C1 H1A 109.5 . . ?
P1 C1 H1B 109.5 . . ?
H1A C1 H1B 109.5 . . ?
P1 C1 H1C 109.5 . . ?
H1A C1 H1C 109.5 . . ?
H1B C1 H1C 109.5 . . ?
C34 C7 C10 115.6(12) . . ?
C34 C7 B1 124.1(11) . . ?
C10 C7 B1 119.8(11) . . ?
C26 C8 C32 120.4(12) . . ?
C26 C8 H8A 119.8 . . ?
C32 C8 H8A 119.8 . . ?
C40 C10 C7 122.1(12) . . ?
C40 C10 H10A 118.9 . . ?
C7 C10 H10A 118.9 . . ?
C27 C11 C20 123.2(12) . . ?
C27 C11 H11A 118.4 . . ?
C20 C11 H11A 118.4 . . ?
C18 C14 C26 124.1(12) . . ?
C18 C14 H14A 118.0 . . ?
C26 C14 H14A 118.0 . . ?
C30 C15 C16 120.7(12) . . ?
C30 C15 H15A 119.7 . . ?
C16 C15 H15A 119.7 . . ?
C15 C16 C24 121.1(12) . . ?
C15 C16 H16A 119.5 . . ?
C24 C16 H16A 119.5 . . ?
C14 C18 C35 114.1(11) . . ?
C14 C18 B1 122.7(11) . . ?
C35 C18 B1 122.9(10) . . ?
C36 C20 C11 119.4(12) . . ?
C36 C20 H20A 120.3 . . ?
C11 C20 H20A 120.3 . . ?
C41 C21 C27 123.5(12) . . ?
C41 C21 H21A 118.3 . . ?
C27 C21 H21A 118.3 . . ?
C29 C24 C16 115.3(11) . . ?
C29 C24 B1 123.5(11) . . ?
C16 C24 B1 120.3(11) . . ?
C8 C26 C14 118.8(11) . . ?
C8 C26 H26A 120.6 . . ?
C14 C26 H26A 120.6 . . ?
C11 C27 C21 114.6(11) . . ?
C11 C27 B1 122.3(11) . . ?
C21 C27 B1 122.8(11) . . ?
C31 C29 C24 123.8(12) . . ?
C31 C29 H29A 118.1 . . ?
C24 C29 H29A 118.1 . . ?
C31 C30 C15 118.9(12) . . ?
C31 C30 H30A 120.5 . . ?
C15 C30 H30A 120.5 . . ?
C30 C31 C29 120.2(12) . . ?
C30 C31 H31A 119.9 . . ?
C29 C31 H31A 119.9 . . ?
C8 C32 C35 119.2(12) . . ?
C8 C32 H32A 120.4 . . ?
C35 C32 H32A 120.4 . . ?
C42 C34 C7 124.0(12) . . ?
C42 C34 H34A 118.0 . . ?
C7 C34 H34A 118.0 . . ?
C32 C35 C18 123.4(11) . . ?
C32 C35 H35A 118.3 . . ?
C18 C35 H35A 118.3 . . ?
C41 C36 C20 120.4(12) . . ?
C41 C36 H36A 119.8 . . ?
C20 C36 H36A 119.8 . . ?
C10 C40 C43 119.2(13) . . ?
C10 C40 H40A 120.4 . . ?
C43 C40 H40A 120.4 . . ?
C36 C41 C21 119.0(13) . . ?
C36 C41 H41A 120.5 . . ?
C21 C41 H41A 120.5 . . ?
C43 C42 C34 119.3(13) . . ?
C43 C42 H42A 120.3 . . ?
C34 C42 H42A 120.3 . . ?
C42 C43 C40 119.6(13) . . ?
C42 C43 H43A 120.2 . . ?
C40 C43 H43A 120.2 . . ?
C24 B1 C7 104.9(10) . . ?
C24 B1 C18 112.5(10) . . ?
C7 B1 C18 112.6(10) . . ?
C24 B1 C27 114.2(10) . . ?
C7 B1 C27 113.3(11) . . ?
C18 B1 C27 99.6(9) . . ?
C200 Cl2A N200 141(4) . . ?
C200 Cl2A Cr1 3(3) . . ?
N200 Cl2A Cr1 143.5(17) . . ?
C100 Cl2 N100 149(3) . . ?
C100 Cl2 Cr1 24.4(19) . . ?
N100 Cl2 Cr1 173(2) . . ?
Cl2 C100 N100 15.7(16) . . ?
Cl2 C100 Cr1 148(3) . . ?
N100 C100 Cr1 163.9(16) . . ?
Cl2 N100 C100 15.5(18) . . ?
Cl2A N200 C200 17.2(16) . . ?
Cl2A C200 N200 22(2) . . ?
Cl2A C200 Cr1 177(4) . . ?
N200 C200 Cr1 161.2(17) . . ?

loop_
_geom_bond_atom_site_label_1
_geom_bond_atom_site_label_2
_geom_bond_distance
_geom_bond_site_symmetry_2
_geom_bond_publ_flag
Cr1 C100 1.921(8) . ?
Cr1 C200 1.928(8) . ?
Cr1 P4 2.433(4) . ?
Cr1 P3 2.436(4) . ?
Cr1 P1 2.436(4) . ?
Cr1 Cl2A 2.451(4) . ?
Cr1 Cl2 2.454(4) . ?
Cr1 P2 2.461(4) . ?
C9 P3 1.783(11) . ?
C9 H9A 0.9600 . ?
C9 H9B 0.9600 . ?
C9 H9C 0.9600 . ?
P3 C22 1.801(12) . ?
P3 C19 1.818(12) . ?
C3 C4 1.535(15) . ?
C3 P1 1.821(11) . ?
C3 H3A 0.9700 . ?
C3 H3B 0.9700 . ?
P4 C13 1.793(12) . ?
P4 C12 1.806(12) . ?
P4 C17 1.816(12) . ?
C5 P2 1.789(12) . ?
C5 H5A 0.9600 . ?
C5 H5B 0.9600 . ?
C5 H5C 0.9600 . ?
P1 C1 1.813(13) . ?
P1 C2 1.816(12) . ?
C4 P2 1.809(11) . ?
C4 H4A 0.9700 . ?
C4 H4B 0.9700 . ?
P2 C6 1.814(11) . ?
C22 H22A 0.9600 . ?
C22 H22B 0.9600 . ?
C22 H22C 0.9600 . ?
C13 H13A 0.9600 . ?
C13 H13B 0.9600 . ?
C13 H13C 0.9600 . ?
C6 H6A 0.9600 . ?
C6 H6B 0.9600 . ?
C6 H6C 0.9600 . ?
C12 C19 1.461(16) . ?
C12 H12A 0.9700 . ?
C12 H12B 0.9700 . ?
C2 H2A 0.9600 . ?
C2 H2B 0.9600 . ?
C2 H2C 0.9600 . ?
C17 H17A 0.9600 . ?
C17 H17B 0.9600 . ?
C17 H17C 0.9600 . ?
C19 H19A 0.9700 . ?
C19 H19B 0.9700 . ?
C1 H1A 0.9600 . ?
C1 H1B 0.9600 . ?
C1 H1C 0.9600 . ?
C7 C34 1.378(15) . ?
C7 C10 1.395(15) . ?
C7 B1 1.627(17) . ?
C8 C26 1.359(15) . ?
C8 C32 1.382(15) . ?
C8 H8A 0.9300 . ?
C10 C40 1.390(15) . ?
C10 H10A 0.9300 . ?
C11 C27 1.375(15) . ?
C11 C20 1.401(15) . ?
C11 H11A 0.9300 . ?
C14 C18 1.388(15) . ?
C14 C26 1.397(15) . ?
C14 H14A 0.9300 . ?
C15 C30 1.376(15) . ?
C15 C16 1.398(15) . ?
C15 H15A 0.9300 . ?
C16 C24 1.421(15) . ?
C16 H16A 0.9300 . ?
C18 C35 1.401(14) . ?
C18 B1 1.654(18) . ?
C20 C36 1.384(16) . ?
C20 H20A 0.9300 . ?
C21 C41 1.388(15) . ?
C21 C27 1.421(14) . ?
C21 H21A 0.9300 . ?
C24 C29 1.379(15) . ?
C24 B1 1.627(17) . ?
C26 H26A 0.9300 . ?
C27 B1 1.670(18) . ?
C29 C31 1.375(14) . ?
C29 H29A 0.9300 . ?
C30 C31 1.374(15) . ?
C30 H30A 0.9300 . ?
C31 H31A 0.9300 . ?
C32 C35 1.385(15) . ?
C32 H32A 0.9300 . ?
C34 C42 1.373(15) . ?
C34 H34A 0.9300 . ?
C35 H35A 0.9300 . ?
C36 C41 1.361(16) . ?
C36 H36A 0.9300 . ?
C40 C43 1.397(17) . ?
C40 H40A 0.9300 . ?
C41 H41A 0.9300 . ?
C42 C43 1.369(16) . ?
C42 H42A 0.9300 . ?
C43 H43A 0.9300 . ?
Cl2A C200 0.524(9) . ?
Cl2A N200 0.650(11) . ?
Cl2 C100 0.603(13) . ?
Cl2 N100 0.610(8) . ?
C100 N100 1.168(8) . ?
N200 C200 1.108(9) . ?
